data_7040683
loop_
_publ_author_name
'Iturmendi, Amaia'
'Sanz Miguel, Pablo J.'
'Popoola, Saheed A.'
'Al-Saadi, Abdulaziz A'
'Iglesias, Manuel'
'Oro, Luis A.'

_publ_section_title
;
 Dimethylphosphinate bridged binuclear Rh(i) catalysts for the
 alkoxycarbonylation of aromatic C-H bonds.
;
_journal_issue 42
_journal_name_full 'Dalton transactions (Cambridge, England : 2003)'
_journal_page_first 16955
_journal_page_last 16965
_journal_paper_doi 10.1039/c6dt03010f
_journal_volume 45
_journal_year 2016
_chemical_formula_moiety 'C20 H36 O4 P2 Rh2'
_chemical_formula_sum 'C20 H36 O4 P2 Rh2'
_chemical_formula_weight 608.25
_chemical_name_systematic
;
 ?
;
_space_group_IT_number 2
_symmetry_cell_setting triclinic
_symmetry_space_group_name_Hall '-P 1'
_symmetry_space_group_name_H-M 'P -1'
_atom_sites_solution_hydrogens geom
_atom_sites_solution_primary direct
_atom_sites_solution_secondary difmap
_audit_creation_date 2015-02-13T11:20:19-00:00
_audit_creation_method 'WinGX routine CIF_UPDATE'
_audit_update_record
;
2016-07-27 deposited with the CCDC.
2016-09-20 downloaded from the CCDC.
;
_cell_angle_alpha 103.267(2)
_cell_angle_beta 95.938(2)
_cell_angle_gamma 117.358(2)
_cell_formula_units_Z 2
_cell_length_a 9.5370(15)
_cell_length_b 9.7552(15)
_cell_length_c 14.656(2)
_cell_measurement_reflns_used 3908
_cell_measurement_temperature 100(2)
_cell_measurement_theta_max 28.8
_cell_measurement_theta_min 2.45
_cell_volume 1143.8(3)
_computing_cell_refinement 'Bruker SAINT'
_computing_data_collection 'Bruker APEX2'
_computing_data_reduction 'Bruker SAINT'
_computing_molecular_graphics 'Bruker SHELXTL'
_computing_publication_material 'Bruker SHELXTL'
_computing_structure_refinement 'SHELXL-97 (Sheldrick, 2008)'
_computing_structure_solution 'SHELXS-97 (Sheldrick, 2008)'
_diffrn_ambient_temperature 100(2)
_diffrn_measured_fraction_theta_full 0.999
_diffrn_measured_fraction_theta_max 0.905
_diffrn_measurement_device_type 'Bruker APEX-II CCD'
_diffrn_measurement_method '\f and \w scans'
_diffrn_radiation_monochromator graphite
_diffrn_radiation_type MoK\a
_diffrn_radiation_wavelength 0.71073
_diffrn_reflns_av_R_equivalents 0.0783
_diffrn_reflns_av_unetI/netI 0.0859
_diffrn_reflns_limit_h_max 12
_diffrn_reflns_limit_h_min -12
_diffrn_reflns_limit_k_max 13
_diffrn_reflns_limit_k_min -12
_diffrn_reflns_limit_l_max 18
_diffrn_reflns_limit_l_min -19
_diffrn_reflns_number 12054
_diffrn_reflns_theta_full 25
_diffrn_reflns_theta_max 29.56
_diffrn_reflns_theta_min 1.47
_exptl_absorpt_coefficient_mu 1.606
_exptl_absorpt_correction_T_max 0.786
_exptl_absorpt_correction_T_min 0.642
_exptl_absorpt_correction_type multi-scan
_exptl_absorpt_process_details sadabs
_exptl_crystal_colour yellow
_exptl_crystal_density_diffrn 1.766
_exptl_crystal_density_method 'not measured'
_exptl_crystal_description prisms
_exptl_crystal_F_000 616
_exptl_crystal_size_max 0.2
_exptl_crystal_size_mid 0.15
_exptl_crystal_size_min 0.15
_refine_diff_density_max 1.078
_refine_diff_density_min -1.201
_refine_diff_density_rms 0.15
_refine_ls_extinction_method none
_refine_ls_goodness_of_fit_ref 1.063
_refine_ls_hydrogen_treatment constr
_refine_ls_matrix_type full
_refine_ls_number_parameters 257
_refine_ls_number_reflns 5799
_refine_ls_number_restraints 0
_refine_ls_restrained_S_all 1.063
_refine_ls_R_factor_all 0.0531
_refine_ls_R_factor_gt 0.0393
_refine_ls_shift/su_max 0
_refine_ls_shift/su_mean 0
_refine_ls_structure_factor_coef Fsqd
_refine_ls_weighting_details 'calc w=1/[\s^2^(Fo^2^)+(0.0111P)^2^+0.0000P] where P=(Fo^2^+2Fc^2^)/3'
_refine_ls_weighting_scheme calc
_refine_ls_wR_factor_gt 0.0736
_refine_ls_wR_factor_ref 0.0862
_reflns_number_gt 4355
_reflns_number_total 5799
_reflns_threshold_expression >2sigma(I)
_cod_data_source_file c6dt03010f2.cif
_cod_data_source_block 1
_cod_depositor_comments 'Adding full bibliography for 7040683--7040686.cif.'
_cod_original_sg_symbol_H-M P-1
_cod_database_code 7040683

loop_
_symmetry_equiv_pos_as_xyz
'x, y, z'
'-x, -y, -z'

loop_
_atom_site_label
_atom_site_type_symbol
_atom_site_fract_x
_atom_site_fract_y
_atom_site_fract_z
_atom_site_U_iso_or_equiv
_atom_site_adp_type
_atom_site_occupancy
_atom_site_symmetry_multiplicity
_atom_site_calc_flag
_atom_site_refinement_flags
Rh1 Rh 0.84166(4) 0.45007(4) 0.20821(2) 0.01831(9) Uani 1 1 d .
Rh2 Rh 1.11174(4) 0.27129(4) 0.27874(2) 0.01782(9) Uani 1 1 d .
P1 P 1.24047(12) 0.65016(13) 0.28276(8) 0.0218(2) Uani 1 1 d .
P2 P 0.97410(13) 0.22905(13) 0.05964(7) 0.0208(2) Uani 1 1 d .
O11 O 1.0762(3) 0.6292(3) 0.2928(2) 0.0269(7) Uani 1 1 d .
O12 O 1.2600(3) 0.5027(3) 0.2693(2) 0.0250(7) Uani 1 1 d .
C13 C 1.3853(5) 0.8040(6) 0.3929(3) 0.0378(12) Uani 1 1 d .
H131 H 1.359 0.7648 0.4481 0.057 Uiso 1 1 calc R
H132 H 1.3797 0.9038 0.4012 0.057 Uiso 1 1 calc R
H133 H 1.4953 0.8265 0.3888 0.057 Uiso 1 1 calc R
C14 C 1.2977(6) 0.7354(6) 0.1886(3) 0.0368(12) Uani 1 1 d .
H141 H 1.2954 0.8374 0.2014 0.055 Uiso 1 1 calc R
H142 H 1.2214 0.659 0.1268 0.055 Uiso 1 1 calc R
H143 H 1.4079 0.7569 0.1856 0.055 Uiso 1 1 calc R
O21 O 0.9412(3) 0.3635(3) 0.1046(2) 0.0240(6) Uani 1 1 d .
O22 O 1.0583(4) 0.1802(4) 0.12925(19) 0.0290(7) Uani 1 1 d .
C23 C 1.0958(5) 0.2911(6) -0.0236(3) 0.0308(10) Uani 1 1 d .
H231 H 1.1999 0.3894 0.0112 0.046 Uiso 1 1 calc R
H232 H 1.0386 0.3139 -0.0723 0.046 Uiso 1 1 calc R
H233 H 1.1158 0.2041 -0.0554 0.046 Uiso 1 1 calc R
C24 C 0.7886(5) 0.0484(5) -0.0114(3) 0.0335(11) Uani 1 1 d .
H241 H 0.7239 -0.0016 0.0316 0.05 Uiso 1 1 calc R
H242 H 0.8144 -0.0284 -0.0511 0.05 Uiso 1 1 calc R
H243 H 0.7264 0.0768 -0.0533 0.05 Uiso 1 1 calc R
C31 C 0.6150(5) 0.3375(5) 0.1121(3) 0.0292(10) Uani 1 1 d .
H31 H 0.616 0.299 0.0429 0.035 Uiso 1 1 calc R
C32 C 0.6198(5) 0.2350(5) 0.1666(3) 0.0264(10) Uani 1 1 d .
H32 H 0.6233 0.1379 0.1285 0.032 Uiso 1 1 calc R
C33 C 0.5372(5) 0.2089(5) 0.2485(3) 0.0307(10) Uani 1 1 d .
H331 H 0.5695 0.1452 0.2805 0.037 Uiso 1 1 calc R
H332 H 0.4179 0.1446 0.2219 0.037 Uiso 1 1 calc R
C34 C 0.5799(5) 0.3685(5) 0.3237(3) 0.0313(11) Uani 1 1 d .
H341 H 0.4958 0.3979 0.3084 0.038 Uiso 1 1 calc R
H342 H 0.5806 0.3538 0.3883 0.038 Uiso 1 1 calc R
C35 C 0.7452(5) 0.5052(5) 0.3255(3) 0.0231(9) Uani 1 1 d .
H35 H 0.8248 0.5567 0.3898 0.028 Uiso 1 1 calc R
C36 C 0.7658(5) 0.6099(5) 0.2727(3) 0.0292(10) Uani 1 1 d .
H36 H 0.8571 0.7233 0.3063 0.035 Uiso 1 1 calc R
C37 C 0.6294(5) 0.6004(6) 0.2032(4) 0.0398(13) Uani 1 1 d .
H371 H 0.6767 0.6803 0.1683 0.048 Uiso 1 1 calc R
H372 H 0.5603 0.629 0.2402 0.048 Uiso 1 1 calc R
C38 C 0.5231(5) 0.4278(6) 0.1290(3) 0.0397(13) Uani 1 1 d .
H381 H 0.4275 0.3649 0.1529 0.048 Uiso 1 1 calc R
H382 H 0.4829 0.437 0.067 0.048 Uiso 1 1 calc R
C41 C 0.9231(5) 0.0533(5) 0.2864(3) 0.0288(10) Uani 1 1 d .
H41 H 0.8381 -0.0161 0.2246 0.035 Uiso 1 1 calc R
C42 C 1.0688(5) 0.0472(5) 0.2885(3) 0.0256(10) Uani 1 1 d .
H42 H 1.0668 -0.0262 0.2276 0.031 Uiso 1 1 calc R
C43 C 1.1778(6) 0.0630(5) 0.3772(3) 0.0313(11) Uani 1 1 d .
H431 H 1.2788 0.0701 0.3613 0.038 Uiso 1 1 calc R
H432 H 1.1222 -0.0354 0.3971 0.038 Uiso 1 1 calc R
C44 C 1.2214(6) 0.2114(5) 0.4606(3) 0.0327(11) Uani 1 1 d .
H441 H 1.1433 0.1799 0.5017 0.039 Uiso 1 1 calc R
H442 H 1.3312 0.2523 0.5004 0.039 Uiso 1 1 calc R
C45 C 1.2191(5) 0.3456(5) 0.4271(3) 0.0223(9) Uani 1 1 d .
H45 H 1.3248 0.4505 0.4503 0.027 Uiso 1 1 calc R
C46 C 1.0804(5) 0.3637(5) 0.4136(3) 0.0236(9) Uani 1 1 d .
H46 H 1.106 0.4793 0.4292 0.028 Uiso 1 1 calc R
C47 C 0.9171(5) 0.2502(6) 0.4284(3) 0.0324(11) Uani 1 1 d .
H471 H 0.9268 0.2643 0.4983 0.039 Uiso 1 1 calc R
H472 H 0.8366 0.2804 0.4064 0.039 Uiso 1 1 calc R
C48 C 0.8556(6) 0.0735(6) 0.3747(3) 0.0373(12) Uani 1 1 d .
H481 H 0.7353 0.0153 0.3544 0.045 Uiso 1 1 calc R
H482 H 0.8869 0.0236 0.4187 0.045 Uiso 1 1 calc R

loop_
_atom_site_aniso_label
_atom_site_aniso_U_11
_atom_site_aniso_U_22
_atom_site_aniso_U_33
_atom_site_aniso_U_23
_atom_site_aniso_U_13
_atom_site_aniso_U_12
Rh1 0.01480(16) 0.01795(17) 0.02045(17) 0.00350(13) 0.00286(13) 0.00823(13)
Rh2 0.02326(18) 0.01728(17) 0.01452(16) 0.00595(13) 0.00471(13) 0.01091(14)
P1 0.0158(5) 0.0180(5) 0.0307(6) 0.0087(5) 0.0035(4) 0.0077(4)
P2 0.0256(6) 0.0249(6) 0.0153(5) 0.0057(4) 0.0056(4) 0.0155(5)
O11 0.0153(14) 0.0193(15) 0.0355(18) -0.0025(13) -0.0016(13) 0.0069(12)
O12 0.0223(15) 0.0230(16) 0.0378(18) 0.0163(14) 0.0143(13) 0.0132(13)
C13 0.023(2) 0.031(3) 0.048(3) 0.004(2) -0.004(2) 0.010(2)
C14 0.040(3) 0.032(3) 0.047(3) 0.024(2) 0.009(2) 0.019(2)
O21 0.0255(16) 0.0244(16) 0.0256(16) 0.0047(13) 0.0081(13) 0.0164(13)
O22 0.0454(19) 0.0361(18) 0.0145(14) 0.0071(13) 0.0035(13) 0.0287(16)
C23 0.036(3) 0.045(3) 0.026(2) 0.017(2) 0.014(2) 0.027(2)
C24 0.034(3) 0.028(3) 0.033(3) 0.000(2) 0.002(2) 0.017(2)
C31 0.019(2) 0.040(3) 0.019(2) 0.005(2) 0.0000(17) 0.011(2)
C32 0.017(2) 0.020(2) 0.025(2) -0.0042(18) -0.0025(17) 0.0023(17)
C33 0.023(2) 0.025(2) 0.029(3) 0.007(2) 0.0044(19) 0.0019(19)
C34 0.026(2) 0.038(3) 0.023(2) 0.007(2) 0.0111(19) 0.011(2)
C35 0.019(2) 0.026(2) 0.019(2) 0.0007(18) 0.0034(17) 0.0103(18)
C36 0.024(2) 0.022(2) 0.039(3) 0.000(2) 0.006(2) 0.0142(19)
C37 0.034(3) 0.043(3) 0.064(4) 0.030(3) 0.021(3) 0.028(2)
C38 0.026(2) 0.065(4) 0.040(3) 0.028(3) 0.008(2) 0.027(3)
C41 0.031(2) 0.017(2) 0.027(2) 0.0061(19) 0.0004(19) 0.0044(19)
C42 0.039(3) 0.016(2) 0.020(2) 0.0047(17) 0.0050(19) 0.0135(19)
C43 0.043(3) 0.033(3) 0.029(2) 0.017(2) 0.009(2) 0.024(2)
C44 0.043(3) 0.036(3) 0.025(2) 0.012(2) 0.001(2) 0.024(2)
C45 0.031(2) 0.022(2) 0.0112(19) 0.0024(17) 0.0022(17) 0.0131(19)
C46 0.030(2) 0.026(2) 0.014(2) 0.0028(18) 0.0074(18) 0.016(2)
C47 0.034(3) 0.041(3) 0.028(2) 0.013(2) 0.012(2) 0.021(2)
C48 0.038(3) 0.042(3) 0.043(3) 0.025(2) 0.022(2) 0.021(2)

loop_
_atom_type_symbol
_atom_type_description
_atom_type_scat_dispersion_real
_atom_type_scat_dispersion_imag
_atom_type_scat_source
C C 0.0033 0.0016 'International Tables Vol C Tables 4.2.6.8 and 6.1.1.4'
H H 0 0 'International Tables Vol C Tables 4.2.6.8 and 6.1.1.4'
O O 0.0106 0.006 'International Tables Vol C Tables 4.2.6.8 and 6.1.1.4'
P P 0.1023 0.0942 'International Tables Vol C Tables 4.2.6.8 and 6.1.1.4'
Rh Rh -1.1178 0.9187 'International Tables Vol C Tables 4.2.6.8 and 6.1.1.4'

loop_
_geom_angle_atom_site_label_1
_geom_angle_atom_site_label_2
_geom_angle_atom_site_label_3
_geom_angle
C32 Rh1 C31 40.17(16)
C32 Rh1 C36 98.82(17)
C31 Rh1 C36 82.71(18)
C32 Rh1 O21 94.48(14)
C31 Rh1 O21 92.68(15)
C36 Rh1 O21 152.92(15)
C32 Rh1 O11 157.62(14)
C31 Rh1 O11 161.30(15)
C36 Rh1 O11 85.96(14)
O21 Rh1 O11 90.66(11)
C32 Rh1 C35 81.78(16)
C31 Rh1 C35 91.27(16)
C36 Rh1 C35 38.26(16)
O21 Rh1 C35 168.71(14)
O11 Rh1 C35 88.98(13)
C42 Rh2 O22 89.96(14)
C42 Rh2 C46 98.59(17)
O22 Rh2 C46 157.23(14)
C42 Rh2 O12 152.96(15)
O22 Rh2 O12 88.65(12)
C46 Rh2 O12 92.94(14)
C42 Rh2 C41 39.64(17)
O22 Rh2 C41 91.60(15)
C46 Rh2 C41 82.02(17)
O12 Rh2 C41 167.40(15)
C42 Rh2 C45 81.89(16)
O22 Rh2 C45 163.32(14)
C46 Rh2 C45 39.38(15)
O12 Rh2 C45 92.03(14)
C41 Rh2 C45 91.33(16)
O12 P1 O11 117.19(16)
O12 P1 C14 110.0(2)
O11 P1 C14 109.7(2)
O12 P1 C13 107.86(19)
O11 P1 C13 106.02(19)
C14 P1 C13 105.4(2)
O21 P2 O22 116.16(16)
O21 P2 C23 107.94(19)
O22 P2 C23 108.59(19)
O21 P2 C24 110.81(19)
O22 P2 C24 107.2(2)
C23 P2 C24 105.6(2)
P1 O11 Rh1 129.95(17)
P1 O12 Rh2 132.57(16)
P1 C13 H131 109.5
P1 C13 H132 109.5
H131 C13 H132 109.5
P1 C13 H133 109.5
H131 C13 H133 109.5
H132 C13 H133 109.5
P1 C14 H141 109.5
P1 C14 H142 109.5
H141 C14 H142 109.5
P1 C14 H143 109.5
H141 C14 H143 109.5
H142 C14 H143 109.5
P2 O21 Rh1 146.51(18)
P2 O22 Rh2 124.74(17)
P2 C23 H231 109.5
P2 C23 H232 109.5
H231 C23 H232 109.5
P2 C23 H233 109.5
H231 C23 H233 109.5
H232 C23 H233 109.5
P2 C24 H241 109.5
P2 C24 H242 109.5
H241 C24 H242 109.5
P2 C24 H243 109.5
H241 C24 H243 109.5
H242 C24 H243 109.5
C32 C31 C38 123.2(4)
C32 C31 Rh1 69.7(2)
C38 C31 Rh1 114.2(3)
C32 C31 H31 114.1
C38 C31 H31 114.1
Rh1 C31 H31 114.1
C31 C32 C33 123.9(4)
C31 C32 Rh1 70.2(2)
C33 C32 Rh1 112.9(3)
C31 C32 H32 114.1
C33 C32 H32 114.1
Rh1 C32 H32 114.1
C32 C33 C34 112.7(4)
C32 C33 H331 109.1
C34 C33 H331 109.1
C32 C33 H332 109.1
C34 C33 H332 109.1
H331 C33 H332 107.8
C35 C34 C33 111.3(4)
C35 C34 H341 109.4
C33 C34 H341 109.4
C35 C34 H342 109.4
C33 C34 H342 109.4
H341 C34 H342 108
C36 C35 C34 123.3(4)
C36 C35 Rh1 70.0(2)
C34 C35 Rh1 114.3(3)
C36 C35 H35 113.9
C34 C35 H35 113.9
Rh1 C35 H35 113.9
C35 C36 C37 124.9(4)
C35 C36 Rh1 71.8(2)
C37 C36 Rh1 111.6(3)
C35 C36 H36 113.7
C37 C36 H36 113.7
Rh1 C36 H36 113.7
C36 C37 C38 111.5(4)
C36 C37 H371 109.3
C38 C37 H371 109.3
C36 C37 H372 109.3
C38 C37 H372 109.3
H371 C37 H372 108
C31 C38 C37 112.4(4)
C31 C38 H381 109.1
C37 C38 H381 109.1
C31 C38 H382 109.1
C37 C38 H382 109.1
H381 C38 H382 107.9
C42 C41 C48 123.3(4)
C42 C41 Rh2 69.2(2)
C48 C41 Rh2 114.0(3)
C42 C41 H41 114.2
C48 C41 H41 114.2
Rh2 C41 H41 114.2
C41 C42 C43 125.2(4)
C41 C42 Rh2 71.2(2)
C43 C42 Rh2 112.2(3)
C41 C42 H42 113.6
C43 C42 H42 113.6
Rh2 C42 H42 113.6
C42 C43 C44 112.1(4)
C42 C43 H431 109.2
C44 C43 H431 109.2
C42 C43 H432 109.2
C44 C43 H432 109.2
H431 C43 H432 107.9
C45 C44 C43 112.4(3)
C45 C44 H441 109.1
C43 C44 H441 109.1
C45 C44 H442 109.1
C43 C44 H442 109.1
H441 C44 H442 107.8
C46 C45 C44 123.2(4)
C46 C45 Rh2 69.6(2)
C44 C45 Rh2 113.4(3)
C46 C45 H45 114.3
C44 C45 H45 114.3
Rh2 C45 H45 114.3
C45 C46 C47 124.5(4)
C45 C46 Rh2 71.0(2)
C47 C46 Rh2 111.8(3)
C45 C46 H46 114
C47 C46 H46 114
Rh2 C46 H46 114
C48 C47 C46 112.9(4)
C48 C47 H471 109
C46 C47 H471 109
C48 C47 H472 109
C46 C47 H472 109
H471 C47 H472 107.8
C47 C48 C41 112.1(4)
C47 C48 H481 109.2
C41 C48 H481 109.2
C47 C48 H482 109.2
C41 C48 H482 109.2
H481 C48 H482 107.9

loop_
_geom_bond_atom_site_label_1
_geom_bond_atom_site_label_2
_geom_bond_distance
Rh1 C32 2.077(4)
Rh1 C31 2.084(4)
Rh1 C36 2.086(4)
Rh1 O21 2.089(3)
Rh1 O11 2.105(3)
Rh1 C35 2.109(4)
Rh2 C42 2.074(4)
Rh2 O22 2.076(3)
Rh2 C46 2.088(4)
Rh2 O12 2.089(3)
Rh2 C41 2.099(4)
Rh2 C45 2.106(4)
P1 O12 1.506(3)
P1 O11 1.512(3)
P1 C14 1.778(4)
P1 C13 1.813(4)
P2 O21 1.509(3)
P2 O22 1.522(3)
P2 C23 1.786(4)
P2 C24 1.797(4)
C13 H131 0.98
C13 H132 0.98
C13 H133 0.98
C14 H141 0.98
C14 H142 0.98
C14 H143 0.98
C23 H231 0.98
C23 H232 0.98
C23 H233 0.98
C24 H241 0.98
C24 H242 0.98
C24 H243 0.98
C31 C32 1.429(6)
C31 C38 1.503(6)
C31 H31 1
C32 C33 1.509(6)
C32 H32 1
C33 C34 1.530(6)
C33 H331 0.99
C33 H332 0.99
C34 C35 1.519(5)
C34 H341 0.99
C34 H342 0.99
C35 C36 1.375(6)
C35 H35 1
C36 C37 1.520(6)
C36 H36 1
C37 C38 1.552(6)
C37 H371 0.99
C37 H372 0.99
C38 H381 0.99
C38 H382 0.99
C41 C42 1.415(6)
C41 C48 1.516(6)
C41 H41 1
C42 C43 1.509(5)
C42 H42 1
C43 C44 1.513(6)
C43 H431 0.99
C43 H432 0.99
C44 C45 1.508(6)
C44 H441 0.99
C44 H442 0.99
C45 C46 1.413(6)
C45 H45 1
C46 C47 1.515(6)
C46 H46 1
C47 C48 1.513(6)
C47 H471 0.99
C47 H472 0.99
C48 H481 0.99
C48 H482 0.99

loop_
_geom_torsion_atom_site_label_1
_geom_torsion_atom_site_label_2
_geom_torsion_atom_site_label_3
_geom_torsion_atom_site_label_4
_geom_torsion
O12 P1 O11 Rh1 -48.5(3)
C14 P1 O11 Rh1 77.8(3)
C13 P1 O11 Rh1 -168.9(2)
C32 Rh1 O11 P1 93.5(4)
C31 Rh1 O11 P1 -110.3(5)
C36 Rh1 O11 P1 -163.1(3)
O21 Rh1 O11 P1 -10.0(2)
C35 Rh1 O11 P1 158.7(2)
O11 P1 O12 Rh2 -9.2(3)
C14 P1 O12 Rh2 -135.3(2)
C13 P1 O12 Rh2 110.2(3)
C42 Rh2 O12 P1 -165.7(3)
O22 Rh2 O12 P1 107.0(2)
C46 Rh2 O12 P1 -50.3(3)
C41 Rh2 O12 P1 15.7(8)
C45 Rh2 O12 P1 -89.7(3)
O22 P2 O21 Rh1 -51.7(4)
C23 P2 O21 Rh1 -173.9(3)
C24 P2 O21 Rh1 70.9(3)
C32 Rh1 O21 P2 -50.5(3)
C31 Rh1 O21 P2 -90.7(3)
C36 Rh1 O21 P2 -169.9(3)
O11 Rh1 O21 P2 107.7(3)
C35 Rh1 O21 P2 19.6(8)
O21 P2 O22 Rh2 5.2(3)
C23 P2 O22 Rh2 127.1(2)
C24 P2 O22 Rh2 -119.2(2)
C42 Rh2 O22 P2 145.4(2)
C46 Rh2 O22 P2 32.8(5)
O12 Rh2 O22 P2 -61.6(2)
C41 Rh2 O22 P2 105.8(2)
C45 Rh2 O22 P2 -154.2(4)
C36 Rh1 C31 C32 -113.0(3)
O21 Rh1 C31 C32 93.8(3)
O11 Rh1 C31 C32 -166.2(4)
C35 Rh1 C31 C32 -75.6(3)
C32 Rh1 C31 C38 118.3(4)
C36 Rh1 C31 C38 5.3(3)
O21 Rh1 C31 C38 -147.9(3)
O11 Rh1 C31 C38 -47.9(6)
C35 Rh1 C31 C38 42.6(3)
C38 C31 C32 C33 -1.5(6)
Rh1 C31 C32 C33 104.8(4)
C38 C31 C32 Rh1 -106.3(4)
C36 Rh1 C32 C31 67.5(3)
O21 Rh1 C32 C31 -88.8(3)
O11 Rh1 C32 C31 168.4(3)
C35 Rh1 C32 C31 101.9(3)
C31 Rh1 C32 C33 -119.4(4)
C36 Rh1 C32 C33 -51.9(3)
O21 Rh1 C32 C33 151.7(3)
O11 Rh1 C32 C33 49.0(6)
C35 Rh1 C32 C33 -17.5(3)
C31 C32 C33 C34 -51.4(5)
Rh1 C32 C33 C34 29.4(5)
C32 C33 C34 C35 -26.6(5)
C33 C34 C35 C36 93.4(5)
C33 C34 C35 Rh1 12.2(5)
C32 Rh1 C35 C36 -115.7(3)
C31 Rh1 C35 C36 -76.5(3)
O21 Rh1 C35 C36 173.0(6)
O11 Rh1 C35 C36 84.8(2)
C32 Rh1 C35 C34 2.8(3)
C31 Rh1 C35 C34 41.9(3)
C36 Rh1 C35 C34 118.5(4)
O21 Rh1 C35 C34 -68.5(8)
O11 Rh1 C35 C34 -156.8(3)
C34 C35 C36 C37 -2.5(7)
Rh1 C35 C36 C37 104.1(4)
C34 C35 C36 Rh1 -106.6(4)
C32 Rh1 C36 C35 64.5(3)
C31 Rh1 C36 C35 101.4(3)
O21 Rh1 C36 C35 -177.0(2)
O11 Rh1 C36 C35 -93.5(2)
C32 Rh1 C36 C37 -56.7(3)
C31 Rh1 C36 C37 -19.7(3)
O21 Rh1 C36 C37 61.8(5)
O11 Rh1 C36 C37 145.3(3)
C35 Rh1 C36 C37 -121.2(4)
C35 C36 C37 C38 -52.1(6)
Rh1 C36 C37 C38 30.3(5)
C32 C31 C38 C37 90.8(5)
Rh1 C31 C38 C37 10.0(5)
C36 C37 C38 C31 -26.2(5)
O22 Rh2 C41 C42 88.0(2)
C46 Rh2 C41 C42 -113.9(3)
O12 Rh2 C41 C42 179.0(5)
C45 Rh2 C41 C42 -75.6(3)
C42 Rh2 C41 C48 118.3(4)
O22 Rh2 C41 C48 -153.7(3)
C46 Rh2 C41 C48 4.4(3)
O12 Rh2 C41 C48 -62.7(8)
C45 Rh2 C41 C48 42.7(3)
C48 C41 C42 C43 -1.3(6)
Rh2 C41 C42 C43 104.4(4)
C48 C41 C42 Rh2 -105.7(4)
O22 Rh2 C42 C41 -92.6(2)
C46 Rh2 C42 C41 66.3(3)
O12 Rh2 C42 C41 -179.5(3)
C45 Rh2 C42 C41 102.1(3)
O22 Rh2 C42 C43 146.2(3)
C46 Rh2 C42 C43 -55.0(3)
O12 Rh2 C42 C43 59.3(5)
C41 Rh2 C42 C43 -121.2(4)
C45 Rh2 C42 C43 -19.2(3)
C41 C42 C43 C44 -51.0(6)
Rh2 C42 C43 C44 31.0(5)
C42 C43 C44 C45 -27.5(6)
C43 C44 C45 C46 91.9(5)
C43 C44 C45 Rh2 11.7(5)
C42 Rh2 C45 C46 -114.3(3)
O22 Rh2 C45 C46 -175.8(4)
O12 Rh2 C45 C46 92.2(2)
C41 Rh2 C45 C46 -75.7(3)
C42 Rh2 C45 C44 4.1(3)
O22 Rh2 C45 C44 -57.4(6)
C46 Rh2 C45 C44 118.4(4)
O12 Rh2 C45 C44 -149.4(3)
C41 Rh2 C45 C44 42.7(3)
C44 C45 C46 C47 -1.4(6)
Rh2 C45 C46 C47 103.8(4)
C44 C45 C46 Rh2 -105.3(4)
C42 Rh2 C46 C45 65.9(3)
O22 Rh2 C46 C45 176.9(3)
O12 Rh2 C46 C45 -89.6(2)
C41 Rh2 C46 C45 102.0(3)
C42 Rh2 C46 C47 -54.7(3)
O22 Rh2 C46 C47 56.3(5)
O12 Rh2 C46 C47 149.9(3)
C41 Rh2 C46 C47 -18.5(3)
C45 Rh2 C46 C47 -120.5(4)
C45 C46 C47 C48 -51.5(6)
Rh2 C46 C47 C48 29.8(5)
C46 C47 C48 C41 -26.2(5)
C42 C41 C48 C47 90.7(5)
Rh2 C41 C48 C47 10.7(5)
